data_7049994
loop_
_publ_author_name
'Chiu, Cheng-Chang'
'Lee, Gene-Hsiang'
'Lin, Tien-Sung'
'Peng, Shie-Ming'

_publ_section_title
;
 Ligand Effects on the Structure, Mixed-valence Sites and Magnetic
 Properties of Novel Pentanickel String Complexes
;
_journal_name_full 'Dalton Transactions'
_journal_paper_doi 10.1039/C9DT01363F
_journal_year 2019
_chemical_formula_sum 'C83 H64 F12 N20 Ni5 O13 P2 S4'
_chemical_formula_weight 2261.27
_space_group_crystal_system tetragonal
_space_group_IT_number 142
_space_group_name_Hall '-I 4bd 2c'
_space_group_name_H-M_alt 'I 41/a c d'
_symmetry_space_group_name_Hall '-I 4bd 2c'
_symmetry_space_group_name_H-M 'I 41/a c d :2'
_atom_sites_solution_hydrogens mixed
_audit_creation_method SHELXL-2014/7
_audit_update_record
;
2018-06-15 deposited with the CCDC.    2019-05-08 downloaded from the CCDC.
;
_cell_angle_alpha 90
_cell_angle_beta 90
_cell_angle_gamma 90
_cell_formula_units_Z 16
_cell_length_a 27.2637(6)
_cell_length_b 27.2637(6)
_cell_length_c 50.6630(10)
_cell_measurement_reflns_used 9916
_cell_measurement_temperature 150(2)
_cell_measurement_theta_max 27.45
_cell_measurement_theta_min 2.50
_cell_volume 37658.3(14)
_computing_cell_refinement 'Bruker SAINT'
_computing_data_collection 'Bruker APEX3'
_computing_data_reduction 'Bruker SAINT'
_computing_molecular_graphics 'Bruker SHELXTL'
_computing_publication_material 'Bruker SHELXTL'
_computing_structure_refinement 'SHELXL-2014/7 (Sheldrick, 2014)'
_computing_structure_solution 'SHELXS-97 (Sheldrick 2008)'
_diffrn_ambient_temperature 150(2)
_diffrn_measured_fraction_theta_full 0.999
_diffrn_measured_fraction_theta_max 0.999
_diffrn_measurement_device_type 'Bruker D8 VENTURE'
_diffrn_measurement_method '\f and \w scans'
_diffrn_radiation_type MoK\a
_diffrn_radiation_wavelength 0.71073
_diffrn_reflns_av_R_equivalents 0.0736
_diffrn_reflns_av_unetI/netI 0.0386
_diffrn_reflns_Laue_measured_fraction_full 0.999
_diffrn_reflns_Laue_measured_fraction_max 0.999
_diffrn_reflns_limit_h_max 31
_diffrn_reflns_limit_h_min -35
_diffrn_reflns_limit_k_max 30
_diffrn_reflns_limit_k_min -35
_diffrn_reflns_limit_l_max 65
_diffrn_reflns_limit_l_min -62
_diffrn_reflns_number 100982
_diffrn_reflns_point_group_measured_fraction_full 0.999
_diffrn_reflns_point_group_measured_fraction_max 0.999
_diffrn_reflns_theta_full 25.242
_diffrn_reflns_theta_max 27.498
_diffrn_reflns_theta_min 2.495
_exptl_absorpt_coefficient_mu 1.199
_exptl_absorpt_correction_T_max 0.7456
_exptl_absorpt_correction_T_min 0.5642
_exptl_absorpt_correction_type multi-scan
_exptl_absorpt_process_details 'SADABS (Bruker, 2016)'
_exptl_crystal_colour red-brown
_exptl_crystal_density_diffrn 1.595
_exptl_crystal_description plate
_exptl_crystal_F_000 18368
_exptl_crystal_size_max 0.442
_exptl_crystal_size_mid 0.249
_exptl_crystal_size_min 0.037
_refine_diff_density_max 1.816
_refine_diff_density_min -1.262
_refine_diff_density_rms 0.118
_refine_ls_extinction_method none
_refine_ls_goodness_of_fit_ref 1.045
_refine_ls_hydrogen_treatment constr
_refine_ls_matrix_type full
_refine_ls_number_parameters 644
_refine_ls_number_reflns 10814
_refine_ls_number_restraints 61
_refine_ls_restrained_S_all 1.085
_refine_ls_R_factor_all 0.0787
_refine_ls_R_factor_gt 0.0551
_refine_ls_shift/su_max 0.003
_refine_ls_shift/su_mean 0.000
_refine_ls_structure_factor_coef Fsqd
_refine_ls_weighting_details 'w=1/[\s^2^(Fo^2^)+(0.0805P)^2^+244.4602P] where P=(Fo^2^+2Fc^2^)/3'
_refine_ls_weighting_scheme calc
_refine_ls_wR_factor_gt 0.1487
_refine_ls_wR_factor_ref 0.1640
_reflns_Friedel_coverage 0.000
_reflns_number_gt 8164
_reflns_number_total 10814
_reflns_threshold_expression 'I > 2\s(I)'
_cod_data_source_file c9dt01363f2.cif
_cod_data_source_block ic18205
_cod_original_cell_volume 37658.3(18)
_cod_database_code 7049994
_shelx_shelxl_version_number 2014/7
_shelx_space_group_comment
; 
The symmetry employed for this shelxl refinement is uniquely defined 
by the following loop, which should always be used as a source of 
symmetry information in preference to the above space-group names. 
They are only intended as comments. 
;
_shelx_estimated_absorpt_t_min 0.619
_shelx_estimated_absorpt_t_max 0.957

loop_
_space_group_symop_operation_xyz
'x, y, z'
'-x+1/2, -y, z+1/2'
'-y+1/4, x+3/4, z+1/4'
'y+1/4, -x+1/4, z+3/4'
'-x+1/2, y, -z'
'x, -y, -z+1/2'
'y+1/4, x+3/4, -z+3/4'
'-y+1/4, -x+1/4, -z+1/4'
'x+1/2, y+1/2, z+1/2'
'-x+1, -y+1/2, z+1'
'-y+3/4, x+5/4, z+3/4'
'y+3/4, -x+3/4, z+5/4'
'-x+1, y+1/2, -z+1/2'
'x+1/2, -y+1/2, -z+1'
'y+3/4, x+5/4, -z+5/4'
'-y+3/4, -x+3/4, -z+3/4'
'-x, -y, -z'
'x-1/2, y, -z-1/2'
'y-1/4, -x-3/4, -z-1/4'
'-y-1/4, x-1/4, -z-3/4'
'x-1/2, -y, z'
'-x, y, z-1/2'
'-y-1/4, -x-3/4, z-3/4'
'y-1/4, x-1/4, z-1/4'
'-x+1/2, -y+1/2, -z+1/2'
'x, y+1/2, -z'
'y+1/4, -x-1/4, -z+1/4'
'-y+1/4, x+1/4, -z-1/4'
'x, -y+1/2, z+1/2'
'-x+1/2, y+1/2, z'
'-y+1/4, -x-1/4, z-1/4'
'y+1/4, x+1/4, z+1/4'

loop_
_atom_site_label
_atom_site_type_symbol
_atom_site_fract_x
_atom_site_fract_y
_atom_site_fract_z
_atom_site_U_iso_or_equiv
_atom_site_adp_type
_atom_site_occupancy
_atom_site_site_symmetry_order
_atom_site_calc_flag
_atom_site_refinement_flags_posn
_atom_site_refinement_flags_adp
_atom_site_refinement_flags_occupancy
_atom_site_disorder_assembly
_atom_site_disorder_group
Ni1 Ni 0.39818(2) 0.67883(2) 0.95298(2) 0.01636(13) Uani 1 1 d . . . . .
Ni2 Ni 0.32281(2) 0.67886(2) 0.97712(2) 0.01399(12) Uani 1 1 d . . . . .
Ni3 Ni 0.2500 0.67869(2) 1.0000 0.01316(15) Uani 1 2 d S T P . .
S1 S 0.43301(4) 0.56463(4) 0.95420(2) 0.0210(2) Uani 1 1 d . . . . .
S2 S 0.41165(3) 0.79431(4) 0.93596(2) 0.0186(2) Uani 1 1 d . . . . .
O1 O 0.42987(11) 0.52753(11) 0.93394(6) 0.0288(7) Uani 1 1 d . . . . .
O2 O 0.47655(10) 0.59424(11) 0.95463(6) 0.0281(7) Uani 1 1 d . . . . .
O3 O 0.43693(11) 0.76609(11) 0.91622(6) 0.0252(6) Uani 1 1 d . . . . .
O4 O 0.43890(10) 0.83482(11) 0.94716(6) 0.0248(6) Uani 1 1 d . . . . .
O5 O 0.45866(10) 0.67660(10) 0.93041(6) 0.0234(6) Uani 1 1 d . . . . .
H5A H 0.4708 0.7040 0.9261 0.035 Uiso 1 1 d R U . . .
H5B H 0.4823 0.6596 0.9363 0.035 Uiso 1 1 d R U . . .
N1 N 0.42751(12) 0.67475(12) 0.99148(6) 0.0189(7) Uani 1 1 d . . . . .
N2 N 0.35171(11) 0.64985(12) 1.00702(6) 0.0172(6) Uani 1 1 d . . . . .
N3 N 0.27469(11) 0.63005(12) 1.02261(6) 0.0164(6) Uani 1 1 d . . . . .
N4 N 0.30553(11) 0.61485(12) 0.96374(6) 0.0168(6) Uani 1 1 d . . . . .
N5 N 0.38695(12) 0.60268(12) 0.95355(6) 0.0179(7) Uani 1 1 d . . . . .
N6 N 0.35020(12) 0.68276(12) 0.92071(6) 0.0185(7) Uani 1 1 d . . . . .
N7 N 0.28834(11) 0.70799(12) 0.94908(6) 0.0160(6) Uani 1 1 d . . . . .
N8 N 0.33602(11) 0.74303(12) 0.99157(6) 0.0171(6) Uani 1 1 d . . . . .
N9 N 0.22514(11) 0.72743(11) 0.97749(6) 0.0147(6) Uani 1 1 d . . . . .
N10 N 0.39237(11) 0.75600(12) 0.95815(6) 0.0173(6) Uani 1 1 d . . . . .
C1 C 0.47459(15) 0.68733(15) 0.99577(9) 0.0244(9) Uani 1 1 d . . . . .
H1 H 0.4937 0.6981 0.9812 0.029 Uiso 1 1 calc R U . . .
C2 C 0.49645(16) 0.68537(18) 1.02018(9) 0.0305(10) Uani 1 1 d . . . . .
H2 H 0.5301 0.6935 1.0223 0.037 Uiso 1 1 calc R U . . .
C3 C 0.46843(16) 0.67126(18) 1.04170(9) 0.0290(10) Uani 1 1 d . . . . .
H3 H 0.4825 0.6701 1.0588 0.035 Uiso 1 1 calc R U . . .
C4 C 0.41995(15) 0.65898(16) 1.03793(8) 0.0252(9) Uani 1 1 d . . . . .
H4 H 0.3999 0.6500 1.0525 0.030 Uiso 1 1 calc R U . . .
C5 C 0.40058(14) 0.65983(14) 1.01242(8) 0.0179(8) Uani 1 1 d . . . . .
C6 C 0.32347(14) 0.62033(14) 1.02277(7) 0.0166(7) Uani 1 1 d . . . . .
C7 C 0.34165(15) 0.57961(15) 1.03709(8) 0.0231(8) Uani 1 1 d . . . . .
H7 H 0.3759 0.5733 1.0376 0.028 Uiso 1 1 calc R U . . .
C8 C 0.31014(15) 0.54973(16) 1.05002(9) 0.0257(9) Uani 1 1 d . . . . .
H8 H 0.3224 0.5218 1.0591 0.031 Uiso 1 1 calc R U . . .
C9 C 0.25926(15) 0.55963(15) 1.05019(8) 0.0224(8) Uani 1 1 d . . . . .
C10 C 0.24302(14) 0.60117(14) 1.03661(7) 0.0172(7) Uani 1 1 d . . . . .
C11 C 0.27657(16) 0.53013(16) 0.93752(9) 0.0273(9) Uani 1 1 d . . . . .
H11 H 0.2669 0.5015 0.9282 0.033 Uiso 1 1 calc R U . . .
C12 C 0.32464(15) 0.54238(16) 0.93896(9) 0.0253(9) Uani 1 1 d . . . . .
H12 H 0.3485 0.5217 0.9311 0.030 Uiso 1 1 calc R U . . .
C13 C 0.33973(14) 0.58561(15) 0.95210(8) 0.0199(8) Uani 1 1 d . . . . .
C14 C 0.43033(15) 0.53417(15) 0.98492(8) 0.0206(8) Uani 1 1 d . . . . .
C15 C 0.39951(16) 0.49447(16) 0.98869(9) 0.0274(9) Uani 1 1 d . . . . .
H15 H 0.3791 0.4832 0.9748 0.033 Uiso 1 1 calc R U . . .
C16 C 0.39887(17) 0.47142(17) 1.01291(9) 0.0301(10) Uani 1 1 d . . . . .
H16 H 0.3772 0.4446 1.0156 0.036 Uiso 1 1 calc R U . . .
C17 C 0.42903(16) 0.48646(16) 1.03336(9) 0.0263(9) Uani 1 1 d . . . . .
C18 C 0.46013(16) 0.52597(17) 1.02903(9) 0.0275(9) Uani 1 1 d . . . . .
H18 H 0.4812 0.5366 1.0428 0.033 Uiso 1 1 calc R U . . .
C19 C 0.46095(15) 0.54988(15) 1.00522(8) 0.0250(9) Uani 1 1 d . . . . .
H19 H 0.4823 0.5770 1.0026 0.030 Uiso 1 1 calc R U . . .
C20 C 0.42664(19) 0.46193(19) 1.05996(9) 0.0345(11) Uani 1 1 d . . . . .
H20A H 0.3964 0.4717 1.0690 0.052 Uiso 1 1 calc R U . . .
H20B H 0.4550 0.4719 1.0706 0.052 Uiso 1 1 calc R U . . .
H20C H 0.4270 0.4262 1.0576 0.052 Uiso 1 1 calc R U . . .
C21 C 0.36530(16) 0.66804(17) 0.89668(8) 0.0272(9) Uani 1 1 d . . . . .
H21 H 0.3986 0.6586 0.8947 0.033 Uiso 1 1 calc R U . . .
C22 C 0.33566(19) 0.6659(2) 0.87521(9) 0.0427(13) Uani 1 1 d . . . . .
H22 H 0.3483 0.6566 0.8585 0.051 Uiso 1 1 calc R U . . .
C23 C 0.28596(19) 0.6778(2) 0.87833(9) 0.0474(15) Uani 1 1 d . . . . .
H23 H 0.2640 0.6754 0.8638 0.057 Uiso 1 1 calc R U . . .
C24 C 0.26954(17) 0.69276(19) 0.90253(9) 0.0334(11) Uani 1 1 d . . . . .
H24 H 0.2360 0.7008 0.9050 0.040 Uiso 1 1 calc R U . . .
C25 C 0.30259(14) 0.69617(14) 0.92353(7) 0.0185(8) Uani 1 1 d . . . . .
C26 C 0.24845(14) 0.73644(14) 0.95432(7) 0.0165(7) Uani 1 1 d . . . . .
C27 C 0.23392(15) 0.77677(16) 0.93840(8) 0.0236(9) Uani 1 1 d . . . . .
H27 H 0.2490 0.7821 0.9217 0.028 Uiso 1 1 calc R U . . .
C28 C 0.19834(16) 0.80769(16) 0.94717(8) 0.0254(9) Uani 1 1 d . . . . .
H28 H 0.1896 0.8355 0.9369 0.030 Uiso 1 1 calc R U . . .
C29 C 0.17427(14) 0.79864(15) 0.97145(8) 0.0199(8) Uani 1 1 d . . . . .
C30 C 0.18716(13) 0.75666(14) 0.98558(7) 0.0158(7) Uani 1 1 d . . . . .
C31 C 0.36172(15) 0.82917(15) 1.01740(8) 0.0235(9) Uani 1 1 d . . . . .
H31 H 0.3714 0.8582 1.0263 0.028 Uiso 1 1 calc R U . . .
C32 C 0.38295(15) 0.81741(15) 0.99380(8) 0.0224(8) Uani 1 1 d . . . . .
H32 H 0.4061 0.8391 0.9860 0.027 Uiso 1 1 calc R U . . .
C33 C 0.37062(13) 0.77329(14) 0.98095(7) 0.0163(7) Uani 1 1 d . . . . .
C34 C 0.35974(14) 0.82040(15) 0.92043(8) 0.0213(8) Uani 1 1 d . . . . .
C35 C 0.33481(16) 0.85868(16) 0.93271(9) 0.0257(9) Uani 1 1 d . . . . .
H35 H 0.3444 0.8694 0.9498 0.031 Uiso 1 1 calc R U . . .
C36 C 0.29601(17) 0.88087(18) 0.91986(9) 0.0322(10) Uani 1 1 d . . . . .
H36 H 0.2788 0.9068 0.9283 0.039 Uiso 1 1 calc R U . . .
C37 C 0.28165(17) 0.86592(19) 0.89459(9) 0.0341(11) Uani 1 1 d . . . . .
C38 C 0.30685(18) 0.82748(19) 0.88271(9) 0.0335(11) Uani 1 1 d . . . . .
H38 H 0.2973 0.8167 0.8656 0.040 Uiso 1 1 calc R U . . .
C39 C 0.34609(16) 0.80431(16) 0.89548(8) 0.0260(9) Uani 1 1 d . . . . .
H39 H 0.3631 0.7780 0.8872 0.031 Uiso 1 1 calc R U . . .
C40 C 0.2400(2) 0.8909(3) 0.88063(12) 0.0589(17) Uani 1 1 d . . . . .
H40A H 0.2098 0.8866 0.8909 0.088 Uiso 1 1 calc R U . . .
H40B H 0.2358 0.8763 0.8631 0.088 Uiso 1 1 calc R U . . .
H40C H 0.2472 0.9259 0.8788 0.088 Uiso 1 1 calc R U . . .
P1 P 0.2500 0.92820(8) 1.0000 0.0563(6) Uani 1 2 d DS T P . .
F1 F 0.2474(5) 0.9846(2) 1.0037(2) 0.087(4) Uani 0.5 1 d D U P A -1
F2 F 0.2607(3) 0.8726(2) 0.99126(15) 0.063(2) Uani 0.5 1 d D U P A -1
F3 F 0.2858(2) 0.9420(3) 0.97455(13) 0.0494(18) Uani 0.5 1 d D U P A -1
F4 F 0.2108(3) 0.9119(4) 1.01928(19) 0.085(3) Uani 0.5 1 d D U P A -1
F5 F 0.20688(13) 0.92811(16) 0.97869(9) 0.0802(13) Uani 1 1 d D . . . .
P2 P 0.1215(2) 0.6285(2) 0.8750 0.179(2) Uani 1 2 d DS TU P . .
F6 F 0.0995(5) 0.5949(4) 0.8539(2) 0.250(5) Uani 1 1 d D U . . .
F7 F 0.1697(4) 0.6293(6) 0.8577(3) 0.301(6) Uani 1 1 d D U . . .
F8 F 0.0774(4) 0.6459(5) 0.8930(2) 0.256(5) Uani 1 1 d D U . . .
O6 O 0.2465(13) 0.5684(10) 0.8716(7) 0.273(14) Uiso 0.5 1 d D . P B -1
C41 C 0.2236(11) 0.5235(10) 0.877(2) 0.147(10) Uiso 0.5 1 d D . P B -1
O7 O -0.1570(6) 0.6789(6) 0.8238(3) 0.155(5) Uiso 0.579(8) 1 d D . P C 1
C42 C -0.1643(8) 0.7130(7) 0.8448(4) 0.121(5) Uiso 0.579(8) 1 d D . P C 1
O7' O -0.0209(8) 0.6663(8) 0.8368(4) 0.155(5) Uiso 0.421(8) 1 d D . P C 2
C42' C -0.0722(8) 0.6628(11) 0.8360(6) 0.121(5) Uiso 0.421(8) 1 d D . P C 2

loop_
_atom_site_aniso_label
_atom_site_aniso_U_11
_atom_site_aniso_U_22
_atom_site_aniso_U_33
_atom_site_aniso_U_23
_atom_site_aniso_U_13
_atom_site_aniso_U_12
Ni1 0.0124(2) 0.0185(3) 0.0182(2) 0.00083(19) 0.00305(18) 0.00160(18)
Ni2 0.0114(2) 0.0153(2) 0.0152(2) 0.00006(18) 0.00122(17) 0.00062(17)
Ni3 0.0109(3) 0.0140(3) 0.0146(3) 0.000 0.0010(2) 0.000
S1 0.0172(5) 0.0213(5) 0.0245(5) 0.0027(4) 0.0050(4) 0.0056(4)
S2 0.0140(4) 0.0202(5) 0.0214(5) 0.0035(4) 0.0039(4) 0.0000(4)
O1 0.0295(16) 0.0305(17) 0.0263(15) -0.0034(13) 0.0061(13) 0.0122(13)
O2 0.0172(14) 0.0277(16) 0.0392(17) 0.0085(14) 0.0070(13) 0.0046(12)
O3 0.0226(15) 0.0260(16) 0.0270(15) 0.0034(12) 0.0104(12) 0.0032(12)
O4 0.0176(14) 0.0227(15) 0.0340(16) 0.0035(13) 0.0033(12) -0.0034(11)
O5 0.0174(14) 0.0236(15) 0.0291(15) 0.0052(12) 0.0058(12) 0.0046(11)
N1 0.0136(15) 0.0213(17) 0.0219(16) 0.0009(13) 0.0021(13) 0.0029(12)
N2 0.0127(15) 0.0191(16) 0.0197(15) 0.0036(13) 0.0015(12) 0.0014(12)
N3 0.0138(15) 0.0180(16) 0.0175(15) 0.0006(13) 0.0026(12) 0.0007(12)
N4 0.0141(15) 0.0170(16) 0.0192(15) 0.0001(13) 0.0025(13) 0.0027(12)
N5 0.0135(15) 0.0170(16) 0.0232(16) 0.0008(13) 0.0044(13) 0.0041(12)
N6 0.0133(15) 0.0205(16) 0.0216(16) 0.0001(13) 0.0018(13) 0.0029(12)
N7 0.0135(15) 0.0189(16) 0.0156(15) 0.0007(13) 0.0017(12) 0.0002(12)
N8 0.0127(15) 0.0193(16) 0.0195(15) 0.0013(13) -0.0009(13) 0.0010(12)
N9 0.0116(14) 0.0181(16) 0.0143(14) -0.0003(12) 0.0006(12) -0.0003(12)
N10 0.0150(15) 0.0193(16) 0.0176(15) 0.0046(13) 0.0013(12) -0.0013(12)
C1 0.0163(19) 0.027(2) 0.030(2) 0.0002(18) 0.0044(17) -0.0012(16)
C2 0.017(2) 0.043(3) 0.032(2) -0.005(2) -0.0036(18) -0.0036(18)
C3 0.020(2) 0.041(3) 0.026(2) 0.0001(19) -0.0051(17) -0.0009(18)
C4 0.021(2) 0.033(2) 0.0220(19) 0.0004(18) 0.0018(16) -0.0008(17)
C5 0.0136(18) 0.0177(18) 0.0225(19) 0.0012(15) 0.0019(15) 0.0020(14)
C6 0.0149(18) 0.0166(18) 0.0184(17) 0.0011(15) 0.0017(14) 0.0002(14)
C7 0.0166(19) 0.027(2) 0.026(2) 0.0049(17) 0.0009(16) 0.0059(16)
C8 0.023(2) 0.022(2) 0.032(2) 0.0092(18) 0.0002(18) 0.0036(16)
C9 0.021(2) 0.020(2) 0.027(2) 0.0037(16) 0.0029(16) 0.0031(15)
C10 0.0159(18) 0.0170(18) 0.0187(18) 0.0003(15) 0.0025(15) -0.0004(14)
C11 0.029(2) 0.022(2) 0.032(2) -0.0101(18) 0.0033(18) -0.0003(17)
C12 0.020(2) 0.025(2) 0.031(2) -0.0080(18) 0.0030(17) 0.0041(16)
C13 0.0188(19) 0.0191(19) 0.0217(19) 0.0032(16) 0.0035(16) 0.0025(15)
C14 0.0201(19) 0.0200(19) 0.0217(19) 0.0013(16) 0.0052(16) 0.0047(15)
C15 0.024(2) 0.027(2) 0.031(2) 0.0029(18) -0.0023(18) -0.0007(17)
C16 0.027(2) 0.028(2) 0.035(2) 0.0039(19) 0.0034(19) -0.0006(18)
C17 0.027(2) 0.024(2) 0.028(2) 0.0020(18) 0.0061(18) 0.0096(17)
C18 0.026(2) 0.030(2) 0.026(2) -0.0044(18) -0.0005(18) 0.0092(18)
C19 0.022(2) 0.019(2) 0.034(2) -0.0021(17) 0.0004(18) 0.0050(16)
C20 0.039(3) 0.038(3) 0.026(2) 0.005(2) 0.006(2) 0.011(2)
C21 0.023(2) 0.036(2) 0.023(2) -0.0053(18) 0.0068(17) 0.0028(18)
C22 0.031(3) 0.077(4) 0.020(2) -0.014(2) 0.004(2) 0.011(3)
C23 0.030(3) 0.091(5) 0.022(2) -0.016(3) -0.003(2) 0.012(3)
C24 0.021(2) 0.056(3) 0.023(2) -0.007(2) -0.0002(18) 0.007(2)
C25 0.0179(19) 0.0202(19) 0.0173(18) 0.0009(15) 0.0032(15) 0.0009(15)
C26 0.0121(17) 0.0192(19) 0.0183(17) 0.0003(15) 0.0017(14) -0.0008(14)
C27 0.021(2) 0.030(2) 0.0195(19) 0.0078(17) 0.0051(16) 0.0022(17)
C28 0.024(2) 0.028(2) 0.024(2) 0.0106(17) 0.0039(17) 0.0082(17)
C29 0.0152(18) 0.024(2) 0.0208(18) 0.0041(16) 0.0014(15) 0.0019(15)
C30 0.0123(17) 0.0181(18) 0.0169(17) 0.0001(15) -0.0001(14) -0.0004(14)
C31 0.0177(19) 0.023(2) 0.030(2) -0.0071(17) 0.0016(17) -0.0064(16)
C32 0.0163(19) 0.022(2) 0.029(2) 0.0012(17) 0.0021(16) -0.0068(15)
C33 0.0119(17) 0.0184(18) 0.0186(17) 0.0011(15) 0.0000(14) 0.0015(14)
C34 0.0167(19) 0.024(2) 0.0232(19) 0.0072(16) 0.0023(16) -0.0014(15)
C35 0.025(2) 0.027(2) 0.025(2) 0.0031(17) 0.0019(17) 0.0028(17)
C36 0.028(2) 0.033(2) 0.036(2) 0.008(2) 0.005(2) 0.0100(19)
C37 0.026(2) 0.047(3) 0.030(2) 0.018(2) 0.0020(19) 0.004(2)
C38 0.030(2) 0.047(3) 0.023(2) 0.009(2) -0.0004(19) -0.004(2)
C39 0.026(2) 0.029(2) 0.023(2) 0.0043(18) 0.0028(17) -0.0010(17)
C40 0.048(4) 0.078(5) 0.050(3) 0.023(3) -0.010(3) 0.022(3)
P1 0.0286(10) 0.0418(12) 0.0984(19) 0.000 0.0135(11) 0.000
F1 0.178(7) 0.057(4) 0.026(7) -0.002(3) 0.014(5) 0.019(7)
F2 0.055(5) 0.043(3) 0.091(6) 0.001(3) -0.021(4) 0.004(3)
F3 0.036(3) 0.056(4) 0.055(4) -0.018(4) 0.013(3) -0.006(3)
F4 0.059(5) 0.104(7) 0.092(6) 0.051(6) 0.017(4) -0.013(5)
F5 0.041(2) 0.074(3) 0.125(4) 0.029(3) -0.005(2) -0.0001(19)
P2 0.193(3) 0.193(3) 0.151(4) -0.003(3) -0.003(3) -0.005(4)
F6 0.324(9) 0.199(7) 0.229(8) -0.045(7) -0.054(7) -0.078(7)
F7 0.261(9) 0.353(10) 0.288(9) -0.080(8) 0.010(8) -0.016(8)
F8 0.245(9) 0.290(9) 0.234(8) -0.013(7) 0.012(7) -0.001(8)

loop_
_atom_type_symbol
_atom_type_description
_atom_type_scat_dispersion_real
_atom_type_scat_dispersion_imag
_atom_type_scat_source
C C 0.0033 0.0016 'International Tables Vol C Tables 4.2.6.8 and 6.1.1.4'
H H 0.0000 0.0000 'International Tables Vol C Tables 4.2.6.8 and 6.1.1.4'
N N 0.0061 0.0033 'International Tables Vol C Tables 4.2.6.8 and 6.1.1.4'
O O 0.0106 0.0060 'International Tables Vol C Tables 4.2.6.8 and 6.1.1.4'
F F 0.0171 0.0103 'International Tables Vol C Tables 4.2.6.8 and 6.1.1.4'
P P 0.1023 0.0942 'International Tables Vol C Tables 4.2.6.8 and 6.1.1.4'
S S 0.1246 0.1234 'International Tables Vol C Tables 4.2.6.8 and 6.1.1.4'
Ni Ni 0.3393 1.1124 'International Tables Vol C Tables 4.2.6.8 and 6.1.1.4'

loop_
_geom_angle_atom_site_label_1
_geom_angle_atom_site_label_2
_geom_angle_atom_site_label_3
_geom_angle
_geom_angle_site_symmetry_1
_geom_angle_site_symmetry_3
O5 Ni1 N6 93.99(12) . .
O5 Ni1 N5 95.61(12) . .
N6 Ni1 N5 88.29(13) . .
O5 Ni1 N1 102.34(12) . .
N6 Ni1 N1 163.65(13) . .
N5 Ni1 N1 89.46(13) . .
O5 Ni1 N10 99.28(12) . .
N6 Ni1 N10 89.93(12) . .
N5 Ni1 N10 165.09(12) . .
N1 Ni1 N10 88.09(12) . .
O5 Ni1 Ni2 175.65(9) . .
N6 Ni1 Ni2 82.10(9) . .
N5 Ni1 Ni2 82.41(9) . .
N1 Ni1 Ni2 81.55(9) . .
N10 Ni1 Ni2 82.69(9) . .
N7 Ni2 N2 174.55(13) . .
N7 Ni2 N4 89.70(14) . .
N2 Ni2 N4 90.28(14) . .
N7 Ni2 N8 89.83(14) . .
N2 Ni2 N8 89.84(14) . .
N4 Ni2 N8 176.32(13) . .
N7 Ni2 Ni3 87.15(9) . .
N2 Ni2 Ni3 87.40(10) . .
N4 Ni2 Ni3 87.97(9) . .
N8 Ni2 Ni3 88.36(9) . .
N7 Ni2 Ni1 92.49(9) . .
N2 Ni2 Ni1 92.96(10) . .
N4 Ni2 Ni1 91.72(9) . .
N8 Ni2 Ni1 91.95(9) . .
Ni3 Ni2 Ni1 179.52(3) . .
N3 Ni3 N3 90.1(2) 5_557 .
N3 Ni3 N9 89.99(14) 5_557 .
N3 Ni3 N9 179.78(15) . .
N3 Ni3 N9 179.78(16) 5_557 5_557
N3 Ni3 N9 89.99(14) . 5_557
N9 Ni3 N9 89.92(19) . 5_557
N3 Ni3 Ni2 90.19(10) 5_557 .
N3 Ni3 Ni2 89.97(10) . .
N9 Ni3 Ni2 90.23(9) . .
N9 Ni3 Ni2 89.61(9) 5_557 .
N3 Ni3 Ni2 89.97(10) 5_557 5_557
N3 Ni3 Ni2 90.18(10) . 5_557
N9 Ni3 Ni2 89.62(9) . 5_557
N9 Ni3 Ni2 90.23(9) 5_557 5_557
Ni2 Ni3 Ni2 179.78(4) . 5_557
O2 S1 O1 117.00(19) . .
O2 S1 N5 106.23(18) . .
O1 S1 N5 112.72(18) . .
O2 S1 C14 106.57(19) . .
O1 S1 C14 107.14(19) . .
N5 S1 C14 106.57(17) . .
O3 S2 O4 115.79(18) . .
O3 S2 N10 107.04(17) . .
O4 S2 N10 112.71(17) . .
O3 S2 C34 106.83(19) . .
O4 S2 C34 106.15(19) . .
N10 S2 C34 107.93(18) . .
C1 N1 C5 117.9(3) . .
C1 N1 Ni1 119.8(3) . .
C5 N1 Ni1 122.3(3) . .
C6 N2 C5 122.7(3) . .
C6 N2 Ni2 118.7(3) . .
C5 N2 Ni2 118.6(3) . .
C6 N3 C10 120.3(3) . .
C6 N3 Ni3 119.5(3) . .
C10 N3 Ni3 119.8(3) . .
C13 N4 C10 119.6(3) . 5_557
C13 N4 Ni2 121.0(3) . .
C10 N4 Ni2 119.0(2) 5_557 .
C13 N5 S1 120.6(3) . .
C13 N5 Ni1 118.2(2) . .
S1 N5 Ni1 121.17(18) . .
C21 N6 C25 118.0(3) . .
C21 N6 Ni1 119.9(3) . .
C25 N6 Ni1 121.9(3) . .
C26 N7 C25 122.5(3) . .
C26 N7 Ni2 119.5(2) . .
C25 N7 Ni2 117.8(3) . .
C33 N8 C30 119.2(3) . 5_557
C33 N8 Ni2 121.8(3) . .
C30 N8 Ni2 118.7(3) 5_557 .
C26 N9 C30 120.5(3) . .
C26 N9 Ni3 119.0(3) . .
C30 N9 Ni3 120.2(2) . .
C33 N10 S2 119.9(3) . .
C33 N10 Ni1 118.2(2) . .
S2 N10 Ni1 121.85(18) . .
N1 C1 C2 123.3(4) . .
C1 C2 C3 118.7(4) . .
C4 C3 C2 119.2(4) . .
C3 C4 C5 119.2(4) . .
N1 C5 N2 115.2(3) . .
N1 C5 C4 121.7(4) . .
N2 C5 C4 122.9(4) . .
N3 C6 N2 115.7(3) . .
N3 C6 C7 120.0(3) . .
N2 C6 C7 124.2(3) . .
C8 C7 C6 119.9(4) . .
C7 C8 C9 120.7(4) . .
C10 C9 C11 117.4(4) . 5_557
C10 C9 C8 117.6(4) . .
C11 C9 C8 125.0(4) 5_557 .
N3 C10 N4 116.4(3) . 5_557
N3 C10 C9 121.5(4) . .
N4 C10 C9 122.1(3) 5_557 .
C12 C11 C9 120.4(4) . 5_557
C11 C12 C13 120.8(4) . .
N4 C13 N5 114.9(3) . .
N4 C13 C12 119.5(4) . .
N5 C13 C12 125.5(4) . .
C15 C14 C19 120.2(4) . .
C15 C14 S1 121.0(3) . .
C19 C14 S1 118.8(3) . .
C16 C15 C14 119.1(4) . .
C15 C16 C17 121.6(4) . .
C16 C17 C18 118.3(4) . .
C16 C17 C20 120.8(4) . .
C18 C17 C20 120.8(4) . .
C19 C18 C17 121.2(4) . .
C18 C19 C14 119.6(4) . .
N6 C21 C22 123.8(4) . .
C21 C22 C23 118.4(4) . .
C24 C23 C22 119.1(5) . .
C23 C24 C25 119.5(4) . .
N6 C25 N7 115.4(3) . .
N6 C25 C24 121.2(4) . .
N7 C25 C24 123.0(4) . .
N9 C26 N7 116.1(3) . .
N9 C26 C27 120.0(3) . .
N7 C26 C27 123.6(3) . .
C28 C27 C26 119.6(4) . .
C27 C28 C29 120.4(4) . .
C30 C29 C31 117.1(4) . 5_557
C30 C29 C28 118.2(4) . .
C31 C29 C28 124.7(4) 5_557 .
N9 C30 N8 116.3(3) . 5_557
N9 C30 C29 121.0(3) . .
N8 C30 C29 122.7(3) 5_557 .
C32 C31 C29 120.6(4) . 5_557
C31 C32 C33 120.2(4) . .
N8 C33 N10 114.9(3) . .
N8 C33 C32 120.0(3) . .
N10 C33 C32 125.1(4) . .
C39 C34 C35 120.8(4) . .
C39 C34 S2 119.5(3) . .
C35 C34 S2 119.6(3) . .
C36 C35 C34 119.5(4) . .
C35 C36 C37 121.2(4) . .
C38 C37 C36 118.5(4) . .
C38 C37 C40 120.8(5) . .
C36 C37 C40 120.7(5) . .
C37 C38 C39 121.2(4) . .
C34 C39 C38 118.9(4) . .
F4 P1 F1 100.4(8) . .
F4 P1 F5 85.2(4) . .
F1 P1 F5 92.8(3) . .
F4 P1 F5 94.8(4) . 5_557
F1 P1 F5 87.3(3) . 5_557
F5 P1 F5 179.8(3) . 5_557
F4 P1 F2 91.6(6) . .
F1 P1 F2 167.9(6) . .
F5 P1 F2 86.9(3) . .
F5 P1 F2 93.0(3) 5_557 .
F4 P1 F3 169.1(6) . .
F1 P1 F3 84.0(7) . .
F5 P1 F3 84.7(3) . .
F5 P1 F3 95.3(3) 5_557 .
F2 P1 F3 83.9(4) . .
F6 P2 F6 163.4(13) . 16_556
F6 P2 F7 83.5(7) . 16_556
F6 P2 F7 86.9(7) 16_556 16_556
F6 P2 F7 86.9(7) . .
F6 P2 F7 83.5(7) 16_556 .
F7 P2 F7 109.4(14) 16_556 .
F6 P2 F8 106.5(8) . .
F6 P2 F8 86.2(7) 16_556 .
F7 P2 F8 85.4(7) 16_556 .
F7 P2 F8 161.4(9) . .
F6 P2 F8 86.2(7) . 16_556
F6 P2 F8 106.5(8) 16_556 16_556
F7 P2 F8 161.4(9) 16_556 16_556
F7 P2 F8 85.4(7) . 16_556
F8 P2 F8 82.8(11) . 16_556

loop_
_geom_bond_atom_site_label_1
_geom_bond_atom_site_label_2
_geom_bond_distance
_geom_bond_site_symmetry_2
Ni1 O5 2.008(3) .
Ni1 N6 2.097(3) .
Ni1 N5 2.099(3) .
Ni1 N1 2.111(3) .
Ni1 N10 2.126(3) .
Ni1 Ni2 2.3911(6) .
Ni2 N7 1.879(3) .
Ni2 N2 1.882(3) .
Ni2 N4 1.930(3) .
Ni2 N8 1.931(3) .
Ni2 Ni3 2.2988(5) .
Ni3 N3 1.877(3) 5_557
Ni3 N3 1.877(3) .
Ni3 N9 1.878(3) .
Ni3 N9 1.878(3) 5_557
Ni3 Ni2 2.2989(5) 5_557
S1 O2 1.436(3) .
S1 O1 1.443(3) .
S1 N5 1.629(3) .
S1 C14 1.766(4) .
S2 O3 1.438(3) .
S2 O4 1.447(3) .
S2 N10 1.622(3) .
S2 C34 1.768(4) .
N1 C1 1.346(5) .
N1 C5 1.353(5) .
N2 C6 1.370(5) .
N2 C5 1.387(5) .
N3 C6 1.356(5) .
N3 C10 1.367(5) .
N4 C13 1.361(5) .
N4 C10 1.375(5) 5_557
N5 C13 1.371(5) .
N6 C21 1.346(5) .
N6 C25 1.356(5) .
N7 C26 1.362(5) .
N7 C25 1.389(5) .
N8 C33 1.364(5) .
N8 C30 1.370(5) 5_557
N9 C26 1.357(5) .
N9 C30 1.369(5) .
N10 C33 1.381(5) .
C1 C2 1.374(6) .
C2 C3 1.386(6) .
C3 C4 1.377(6) .
C4 C5 1.396(6) .
C6 C7 1.416(5) .
C7 C8 1.353(6) .
C8 C9 1.413(6) .
C9 C10 1.397(5) .
C9 C11 1.410(6) 5_557
C10 N4 1.375(5) 5_557
C11 C12 1.355(6) .
C11 C9 1.410(6) 5_557
C12 C13 1.414(6) .
C14 C15 1.383(6) .
C14 C19 1.392(6) .
C15 C16 1.379(6) .
C16 C17 1.385(6) .
C17 C18 1.388(6) .
C17 C20 1.506(6) .
C18 C19 1.371(6) .
C21 C22 1.356(7) .
C22 C23 1.402(7) .
C23 C24 1.368(6) .
C24 C25 1.397(6) .
C26 C27 1.420(5) .
C27 C28 1.360(6) .
C28 C29 1.416(5) .
C29 C30 1.395(5) .
C29 C31 1.405(5) 5_557
C30 N8 1.370(5) 5_557
C31 C32 1.367(6) .
C31 C29 1.405(6) 5_557
C32 C33 1.408(5) .
C34 C39 1.389(6) .
C34 C35 1.392(6) .
C35 C36 1.382(6) .
C36 C37 1.399(7) .
C37 C38 1.390(7) .
C37 C40 1.500(7) .
C38 C39 1.401(6) .
P1 F4 1.515(7) .
P1 F1 1.551(6) .
P1 F5 1.596(4) .
P1 F5 1.596(4) 5_557
P1 F2 1.606(6) .
P1 F3 1.660(6) .
P2 F6 1.530(7) .
P2 F6 1.530(7) 16_556
P2 F7 1.578(8) 16_556
P2 F7 1.578(8) .
P2 F8 1.582(8) .
P2 F8 1.582(8) 16_556
O6 C41 1.402(10) .
O7 C42 1.427(9) .
O7' C42' 1.403(10) .
